data_7702820
loop_
_publ_author_name
'Jones, Cameron'
'Junk, Peter C.'
'Williams, Thomas C.'

_publ_section_title
;
 Synthesis and structural characterisation of the first
 tris(diacylpnictido)phosphines, P[E{C(O)R}2]3, E = P or As, R = But or Ph
;
_journal_issue 12
_journal_name_full 'Journal of the Chemical Society, Dalton Transactions'
_journal_page_first 2417
_journal_paper_doi 10.1039/b203709m
_journal_year 2002
_chemical_formula_sum 'C46 H40 O7 P4'
_chemical_formula_weight 828.66
_space_group_IT_number 2
_space_group_name_Hall '-P 1'
_space_group_name_H-M_alt 'P -1'
_symmetry_cell_setting triclinic
_symmetry_space_group_name_H-M 'P -1'
_atom_sites_solution_hydrogens geom
_atom_sites_solution_primary direct
_atom_sites_solution_secondary difmap
_audit_creation_method SHELXL-97
_cell_angle_alpha 97.21(3)
_cell_angle_beta 112.28(3)
_cell_angle_gamma 116.39(3)
_cell_formula_units_Z 2
_cell_length_a 12.930(3)
_cell_length_b 14.012(3)
_cell_length_c 14.939(3)
_cell_measurement_temperature 150(2)
_cell_volume 2097.6(14)
_computing_structure_refinement 'SHELXL-97 (Sheldrick, 1997)'
_computing_structure_solution 'SHELXS-97 (Sheldrick, 1990)'
_diffrn_ambient_temperature 293(2)
_diffrn_measured_fraction_theta_full 0.993
_diffrn_measured_fraction_theta_max 0.993
_diffrn_measurement_device_type 'Nonius Kappa CCD'
_diffrn_radiation_monochromator graphite
_diffrn_radiation_source 'fine-focus sealed tube'
_diffrn_radiation_type MoK\a
_diffrn_radiation_wavelength 0.71073
_diffrn_reflns_av_R_equivalents 0.0676
_diffrn_reflns_av_sigmaI/netI 0.0548
_diffrn_reflns_limit_h_max 16
_diffrn_reflns_limit_h_min -16
_diffrn_reflns_limit_k_max 18
_diffrn_reflns_limit_k_min -18
_diffrn_reflns_limit_l_max 19
_diffrn_reflns_limit_l_min -19
_diffrn_reflns_number 41030
_diffrn_reflns_theta_full 27.51
_diffrn_reflns_theta_max 27.51
_diffrn_reflns_theta_min 2.64
_exptl_absorpt_coefficient_mu 0.231
_exptl_absorpt_correction_T_max 0.98
_exptl_absorpt_correction_T_min 0.85
_exptl_absorpt_correction_type 'Sortav (Blessing)'
_exptl_crystal_colour yellow
_exptl_crystal_density_diffrn 1.312
_exptl_crystal_density_method 'not measured'
_exptl_crystal_description prism
_exptl_crystal_F_000 864
_exptl_crystal_size_max 0.15
_exptl_crystal_size_mid 0.10
_exptl_crystal_size_min 0.10
_refine_diff_density_max 0.285
_refine_diff_density_min -0.318
_refine_diff_density_rms 0.066
_refine_ls_extinction_method none
_refine_ls_goodness_of_fit_ref 1.021
_refine_ls_hydrogen_treatment mixed
_refine_ls_matrix_type full
_refine_ls_number_parameters 516
_refine_ls_number_reflns 9595
_refine_ls_number_restraints 0
_refine_ls_restrained_S_all 1.021
_refine_ls_R_factor_all 0.0624
_refine_ls_R_factor_gt 0.0416
_refine_ls_shift/su_max 0.001
_refine_ls_shift/su_mean 0.000
_refine_ls_structure_factor_coef Fsqd
_refine_ls_weighting_details 'calc w=1/[\s^2^(Fo^2^)+(0.0324P)^2^+0.9508P] where P=(Fo^2^+2Fc^2^)/3'
_refine_ls_weighting_scheme calc
_refine_ls_wR_factor_gt 0.0877
_refine_ls_wR_factor_ref 0.0956
_reflns_number_gt 7499
_reflns_number_total 9595
_reflns_threshold_expression >2sigma(I)
_cod_data_source_file b203709m.txt
_cod_data_source_block compound_6
_cod_original_cell_volume 2097.8(7)
_cod_original_sg_symbol_H-M P-1
_cod_database_code 7702820

loop_
_symmetry_equiv_pos_as_xyz
'x, y, z'
'-x, -y, -z'

loop_
_atom_site_label
_atom_site_type_symbol
_atom_site_fract_x
_atom_site_fract_y
_atom_site_fract_z
_atom_site_U_iso_or_equiv
_atom_site_adp_type
_atom_site_occupancy
_atom_site_symmetry_multiplicity
_atom_site_calc_flag
_atom_site_refinement_flags
P1 P 0.41157(4) 0.69629(4) 0.32211(3) 0.01937(10) Uani 1 1 d .
P2 P 0.44782(4) 0.83107(4) 0.25742(3) 0.02061(10) Uani 1 1 d .
P3 P 0.42218(5) 0.56590(4) 0.23654(3) 0.02135(10) Uani 1 1 d .
P4 P 0.57598(4) 0.77213(4) 0.47970(3) 0.01936(10) Uani 1 1 d .
O1 O 0.56476(13) 0.75317(11) 0.17440(10) 0.0279(3) Uani 1 1 d .
O2 O 0.27497(13) 0.71814(12) 0.05097(10) 0.0332(3) Uani 1 1 d .
O3 O 0.68781(12) 0.69153(11) 0.37660(9) 0.0263(3) Uani 1 1 d .
O4 O 0.47164(13) 0.45208(12) 0.36405(11) 0.0349(3) Uani 1 1 d .
O5 O 0.71001(12) 0.92605(11) 0.40794(9) 0.0262(3) Uani 1 1 d .
O6 O 0.58965(13) 0.95716(11) 0.57791(11) 0.0327(3) Uani 1 1 d .
O7 O 0.18115(14) 1.16508(12) 0.12074(11) 0.0380(3) Uani 1 1 d .
C1 C 0.54454(17) 0.82880(15) 0.18952(13) 0.0219(4) Uani 1 1 d .
C2 C 0.28257(18) 0.74669(15) 0.13499(13) 0.0227(4) Uani 1 1 d .
C3 C 0.59132(17) 0.92689(15) 0.15378(13) 0.0237(4) Uani 1 1 d .
C4 C 0.60975(19) 1.02935(16) 0.20085(15) 0.0300(4) Uani 1 1 d .
H4 H 0.5916 1.0374 0.2549 0.036 Uiso 1 1 calc R
C5 C 0.6553(2) 1.11979(18) 0.16709(17) 0.0363(5) Uani 1 1 d .
H5 H 0.6689 1.1888 0.1991 0.044 Uiso 1 1 calc R
C6 C 0.68050(19) 1.10698(18) 0.08576(16) 0.0368(5) Uani 1 1 d .
H6 H 0.7106 1.1674 0.0630 0.044 Uiso 1 1 calc R
C7 C 0.66120(19) 1.00540(18) 0.03845(16) 0.0351(5) Uani 1 1 d .
H7 H 0.6777 0.9973 -0.0165 0.042 Uiso 1 1 calc R
C8 C 0.61735(18) 0.91519(17) 0.07212(14) 0.0292(4) Uani 1 1 d .
H8 H 0.6053 0.8468 0.0403 0.035 Uiso 1 1 calc R
C9 C 0.16375(18) 0.72105(15) 0.14534(13) 0.0232(4) Uani 1 1 d .
C10 C 0.03930(19) 0.63516(16) 0.06413(14) 0.0298(4) Uani 1 1 d .
H10 H 0.0322 0.5954 0.0051 0.036 Uiso 1 1 calc R
C11 C -0.0735(2) 0.60855(18) 0.07052(17) 0.0375(5) Uani 1 1 d .
H11 H -0.1562 0.5500 0.0168 0.045 Uiso 1 1 calc R
C12 C -0.0626(2) 0.66962(19) 0.15737(18) 0.0405(5) Uani 1 1 d .
H12 H -0.1384 0.6526 0.1616 0.049 Uiso 1 1 calc R
C13 C 0.0599(2) 0.75551(19) 0.23765(17) 0.0386(5) Uani 1 1 d .
H13 H 0.0661 0.7966 0.2954 0.046 Uiso 1 1 calc R
C14 C 0.17377(19) 0.78117(17) 0.23311(15) 0.0301(4) Uani 1 1 d .
H14 H 0.2563 0.8381 0.2882 0.036 Uiso 1 1 calc R
C15 C 0.60333(18) 0.61198(15) 0.29647(13) 0.0217(4) Uani 1 1 d .
C16 C 0.38822(18) 0.47107(15) 0.31529(13) 0.0235(4) Uani 1 1 d .
C17 C 0.63293(18) 0.54044(15) 0.24036(14) 0.0241(4) Uani 1 1 d .
C18 C 0.7398(2) 0.5317(2) 0.29687(17) 0.0410(5) Uani 1 1 d .
H18 H 0.7919 0.5710 0.3679 0.049 Uiso 1 1 calc R
C19 C 0.7688(3) 0.4644(2) 0.24768(19) 0.0531(7) Uani 1 1 d .
H19 H 0.8394 0.4575 0.2859 0.064 Uiso 1 1 calc R
C20 C 0.6934(2) 0.40780(19) 0.14224(18) 0.0442(6) Uani 1 1 d .
H20 H 0.7135 0.3631 0.1094 0.053 Uiso 1 1 calc R
C21 C 0.5884(2) 0.41709(17) 0.08519(16) 0.0378(5) Uani 1 1 d .
H21 H 0.5387 0.3798 0.0138 0.045 Uiso 1 1 calc R
C22 C 0.5565(2) 0.48224(16) 0.13412(15) 0.0307(4) Uani 1 1 d .
H22 H 0.4841 0.4869 0.0958 0.037 Uiso 1 1 calc R
C23 C 0.25787(18) 0.41896(15) 0.31246(14) 0.0246(4) Uani 1 1 d .
C24 C 0.15034(19) 0.41632(17) 0.23878(15) 0.0330(4) Uani 1 1 d .
H24 H 0.1593 0.4502 0.1903 0.040 Uiso 1 1 calc R
C25 C 0.0298(2) 0.3634(2) 0.23730(17) 0.0430(5) Uani 1 1 d .
H25 H -0.0420 0.3618 0.1879 0.052 Uiso 1 1 calc R
C26 C 0.0169(2) 0.31318(19) 0.30938(17) 0.0420(5) Uani 1 1 d .
H26 H -0.0645 0.2765 0.3076 0.050 Uiso 1 1 calc R
C27 C 0.1236(2) 0.31681(18) 0.38426(17) 0.0381(5) Uani 1 1 d .
H27 H 0.1145 0.2839 0.4333 0.046 Uiso 1 1 calc R
C28 C 0.24369(19) 0.36960(16) 0.38581(15) 0.0306(4) Uani 1 1 d .
H28 H 0.3156 0.3722 0.4362 0.037 Uiso 1 1 calc R
C29 C 0.72159(17) 0.89986(14) 0.48420(13) 0.0203(3) Uani 1 1 d .
C30 C 0.51855(17) 0.85451(15) 0.53529(13) 0.0216(4) Uani 1 1 d .
C31 C 0.84912(17) 0.96154(15) 0.58192(13) 0.0218(4) Uani 1 1 d .
C32 C 0.86092(19) 0.93649(17) 0.67135(14) 0.0299(4) Uani 1 1 d .
H32 H 0.7870 0.8791 0.6705 0.036 Uiso 1 1 calc R
C33 C 0.9818(2) 0.99643(19) 0.76135(16) 0.0382(5) Uani 1 1 d .
H33 H 0.9888 0.9804 0.8212 0.046 Uiso 1 1 calc R
C34 C 1.0925(2) 1.08049(18) 0.76211(16) 0.0374(5) Uani 1 1 d .
H34 H 1.1740 1.1202 0.8224 0.045 Uiso 1 1 calc R
C35 C 1.08224(19) 1.10559(17) 0.67354(16) 0.0336(5) Uani 1 1 d .
H35 H 1.1569 1.1619 0.6744 0.040 Uiso 1 1 calc R
C36 C 0.96134(18) 1.04711(16) 0.58393(15) 0.0269(4) Uani 1 1 d .
H36 H 0.9545 1.0647 0.5247 0.032 Uiso 1 1 calc R
C37 C 0.38589(18) 0.78723(15) 0.52778(13) 0.0226(4) Uani 1 1 d .
C38 C 0.32016(19) 0.84238(17) 0.53230(15) 0.0295(4) Uani 1 1 d .
H38 H 0.3592 0.9191 0.5401 0.035 Uiso 1 1 calc R
C39 C 0.1972(2) 0.78356(19) 0.52524(17) 0.0380(5) Uani 1 1 d .
H39 H 0.1538 0.8208 0.5289 0.046 Uiso 1 1 calc R
C40 C 0.1386(2) 0.66960(19) 0.51276(17) 0.0394(5) Uani 1 1 d .
H40 H 0.0552 0.6299 0.5071 0.047 Uiso 1 1 calc R
C41 C 0.2030(2) 0.61411(18) 0.50863(17) 0.0382(5) Uani 1 1 d .
H41 H 0.1632 0.5374 0.5008 0.046 Uiso 1 1 calc R
C42 C 0.32661(19) 0.67251(16) 0.51614(15) 0.0291(4) Uani 1 1 d .
H42 H 0.3700 0.6351 0.5134 0.035 Uiso 1 1 calc R
C43 C -0.0347(2) 1.1309(2) 0.0238(2) 0.0541(6) Uani 1 1 d .
H43A H -0.0723 1.0501 0.0005 0.081 Uiso 1 1 calc R
H43B H -0.0859 1.1493 -0.0283 0.081 Uiso 1 1 calc R
H43C H -0.0353 1.1543 0.0866 0.081 Uiso 1 1 calc R
C44 C 0.1054(2) 1.1917(2) 0.04315(17) 0.0447(5) Uani 1 1 d .
H44A H 0.1066 1.1683 -0.0202 0.054 Uiso 1 1 calc R
H44B H 0.1433 1.2733 0.0654 0.054 Uiso 1 1 calc R
C45 C 0.3102(2) 1.2109(2) 0.13460(18) 0.0475(6) Uani 1 1 d .
H45A H 0.3533 1.2926 0.1506 0.057 Uiso 1 1 calc R
H45B H 0.3057 1.1774 0.0713 0.057 Uiso 1 1 calc R
C46 C 0.3883(3) 1.1865(3) 0.2206(2) 0.0644(8) Uani 1 1 d .
H46A H 0.3972 1.2238 0.2840 0.097 Uiso 1 1 calc R
H46B H 0.4744 1.2143 0.2275 0.097 Uiso 1 1 calc R
H46C H 0.3435 1.1058 0.2058 0.097 Uiso 1 1 calc R

loop_
_atom_site_aniso_label
_atom_site_aniso_U_11
_atom_site_aniso_U_22
_atom_site_aniso_U_33
_atom_site_aniso_U_23
_atom_site_aniso_U_13
_atom_site_aniso_U_12
P1 0.0218(2) 0.0189(2) 0.0178(2) 0.00633(18) 0.00958(19) 0.01126(19)
P2 0.0246(2) 0.0211(2) 0.0191(2) 0.00820(18) 0.0113(2) 0.0138(2)
P3 0.0241(2) 0.0201(2) 0.0193(2) 0.00519(18) 0.0102(2) 0.0124(2)
P4 0.0218(2) 0.0189(2) 0.0178(2) 0.00601(18) 0.00995(19) 0.01112(19)
O1 0.0362(7) 0.0304(7) 0.0276(7) 0.0126(6) 0.0191(6) 0.0221(6)
O2 0.0346(8) 0.0407(8) 0.0208(7) 0.0091(6) 0.0142(6) 0.0176(7)
O3 0.0258(7) 0.0263(7) 0.0244(7) 0.0046(6) 0.0118(6) 0.0138(6)
O4 0.0336(8) 0.0397(8) 0.0450(8) 0.0247(7) 0.0219(7) 0.0249(7)
O5 0.0275(7) 0.0282(7) 0.0225(6) 0.0109(6) 0.0132(6) 0.0135(6)
O6 0.0313(7) 0.0196(7) 0.0425(8) 0.0032(6) 0.0200(7) 0.0106(6)
O7 0.0395(8) 0.0375(9) 0.0379(8) 0.0166(7) 0.0214(7) 0.0183(7)
C1 0.0206(9) 0.0241(10) 0.0169(8) 0.0055(7) 0.0075(7) 0.0107(8)
C2 0.0279(9) 0.0201(9) 0.0204(9) 0.0090(7) 0.0099(8) 0.0143(8)
C3 0.0189(9) 0.0250(10) 0.0224(9) 0.0096(8) 0.0082(8) 0.0096(8)
C4 0.0298(10) 0.0289(11) 0.0310(10) 0.0125(9) 0.0160(9) 0.0142(9)
C5 0.0321(11) 0.0258(11) 0.0422(12) 0.0137(9) 0.0145(10) 0.0116(9)
C6 0.0267(10) 0.0368(12) 0.0405(12) 0.0246(10) 0.0144(10) 0.0113(10)
C7 0.0293(11) 0.0443(13) 0.0323(11) 0.0194(10) 0.0186(10) 0.0158(10)
C8 0.0268(10) 0.0331(11) 0.0282(10) 0.0127(9) 0.0146(9) 0.0150(9)
C9 0.0267(9) 0.0224(9) 0.0237(9) 0.0110(8) 0.0114(8) 0.0155(8)
C10 0.0316(10) 0.0266(10) 0.0252(10) 0.0065(8) 0.0110(9) 0.0143(9)
C11 0.0258(10) 0.0320(12) 0.0401(12) 0.0084(10) 0.0106(10) 0.0105(9)
C12 0.0330(11) 0.0442(13) 0.0496(13) 0.0166(11) 0.0227(11) 0.0226(11)
C13 0.0389(12) 0.0451(13) 0.0390(12) 0.0076(10) 0.0212(11) 0.0278(11)
C14 0.0280(10) 0.0322(11) 0.0268(10) 0.0049(8) 0.0101(9) 0.0179(9)
C15 0.0279(9) 0.0215(9) 0.0232(9) 0.0116(8) 0.0155(8) 0.0153(8)
C16 0.0270(10) 0.0190(9) 0.0228(9) 0.0058(7) 0.0113(8) 0.0122(8)
C17 0.0304(10) 0.0207(9) 0.0273(9) 0.0098(8) 0.0182(9) 0.0145(8)
C18 0.0519(14) 0.0546(15) 0.0324(11) 0.0146(10) 0.0220(11) 0.0394(13)
C19 0.0737(18) 0.0743(18) 0.0529(15) 0.0283(14) 0.0385(14) 0.0626(16)
C20 0.0699(16) 0.0415(13) 0.0550(14) 0.0225(11) 0.0472(14) 0.0395(13)
C21 0.0523(13) 0.0275(11) 0.0335(11) 0.0062(9) 0.0284(11) 0.0164(10)
C22 0.0360(11) 0.0270(10) 0.0303(10) 0.0084(8) 0.0189(9) 0.0160(9)
C23 0.0261(9) 0.0169(9) 0.0275(9) 0.0046(7) 0.0129(8) 0.0101(8)
C24 0.0270(10) 0.0306(11) 0.0299(10) 0.0079(9) 0.0103(9) 0.0107(9)
C25 0.0242(10) 0.0497(14) 0.0372(12) 0.0087(11) 0.0089(10) 0.0135(10)
C26 0.0281(11) 0.0400(13) 0.0429(13) 0.0044(10) 0.0196(10) 0.0079(10)
C27 0.0410(12) 0.0318(12) 0.0417(12) 0.0138(10) 0.0258(11) 0.0149(10)
C28 0.0317(11) 0.0263(10) 0.0342(11) 0.0116(9) 0.0161(9) 0.0158(9)
C29 0.0241(9) 0.0208(9) 0.0217(9) 0.0061(7) 0.0131(8) 0.0150(8)
C30 0.0257(9) 0.0216(10) 0.0202(8) 0.0079(7) 0.0120(8) 0.0139(8)
C31 0.0217(9) 0.0226(9) 0.0225(9) 0.0057(7) 0.0108(8) 0.0135(8)
C32 0.0271(10) 0.0296(11) 0.0272(10) 0.0108(8) 0.0110(9) 0.0125(9)
C33 0.0359(12) 0.0426(13) 0.0290(11) 0.0143(10) 0.0100(10) 0.0202(11)
C34 0.0225(10) 0.0411(13) 0.0320(11) 0.0026(9) 0.0031(9) 0.0160(10)
C35 0.0206(10) 0.0343(12) 0.0389(12) 0.0047(9) 0.0152(9) 0.0112(9)
C36 0.0274(10) 0.0276(10) 0.0303(10) 0.0074(8) 0.0179(9) 0.0156(9)
C37 0.0280(9) 0.0241(9) 0.0184(8) 0.0068(7) 0.0141(8) 0.0139(8)
C38 0.0351(11) 0.0281(10) 0.0335(10) 0.0129(9) 0.0209(9) 0.0190(9)
C39 0.0374(12) 0.0452(13) 0.0465(13) 0.0190(11) 0.0270(11) 0.0272(11)
C40 0.0291(11) 0.0424(13) 0.0421(12) 0.0127(10) 0.0223(10) 0.0124(10)
C41 0.0412(12) 0.0261(11) 0.0462(13) 0.0114(9) 0.0299(11) 0.0106(10)
C42 0.0368(11) 0.0239(10) 0.0331(10) 0.0095(8) 0.0232(9) 0.0162(9)
C43 0.0498(15) 0.0425(15) 0.0617(16) 0.0229(13) 0.0158(13) 0.0269(13)
C44 0.0589(15) 0.0371(13) 0.0379(12) 0.0169(10) 0.0219(12) 0.0263(12)
C45 0.0484(14) 0.0504(15) 0.0419(13) 0.0121(11) 0.0303(12) 0.0195(12)
C46 0.0501(16) 0.090(2) 0.0548(16) 0.0226(16) 0.0279(14) 0.0378(16)

loop_
_atom_type_symbol
_atom_type_description
_atom_type_scat_dispersion_real
_atom_type_scat_dispersion_imag
_atom_type_scat_source
C C 0.0033 0.0016 'International Tables Vol C Tables 4.2.6.8 and 6.1.1.4'
H H 0.0000 0.0000 'International Tables Vol C Tables 4.2.6.8 and 6.1.1.4'
O O 0.0106 0.0060 'International Tables Vol C Tables 4.2.6.8 and 6.1.1.4'
P P 0.1023 0.0942 'International Tables Vol C Tables 4.2.6.8 and 6.1.1.4'

loop_
_geom_angle_atom_site_label_1
_geom_angle_atom_site_label_2
_geom_angle_atom_site_label_3
_geom_angle
P2 P1 P4 106.47(5)
P2 P1 P3 108.75(3)
P4 P1 P3 106.85(4)
C2 P2 C1 94.25(8)
C2 P2 P1 95.66(7)
C1 P2 P1 108.96(6)
C16 P3 C15 92.62(8)
C16 P3 P1 95.13(6)
C15 P3 P1 107.61(7)
C30 P4 C29 96.73(8)
C30 P4 P1 95.64(6)
C29 P4 P1 106.92(7)
C45 O7 C44 111.64(16)
O1 C1 C3 122.72(15)
O1 C1 P2 123.09(13)
C3 C1 P2 114.17(12)
O2 C2 C9 121.96(17)
O2 C2 P2 120.94(14)
C9 C2 P2 117.05(12)
C4 C3 C8 119.63(17)
C4 C3 C1 121.14(16)
C8 C3 C1 119.23(17)
C3 C4 C5 119.93(18)
C6 C5 C4 119.9(2)
C7 C6 C5 120.32(18)
C6 C7 C8 120.36(18)
C7 C8 C3 119.88(19)
C10 C9 C14 119.48(17)
C10 C9 C2 118.65(16)
C14 C9 C2 121.87(17)
C11 C10 C9 120.56(18)
C10 C11 C12 119.5(2)
C13 C12 C11 120.36(19)
C12 C13 C14 120.61(19)
C13 C14 C9 119.45(19)
O3 C15 C17 122.33(16)
O3 C15 P3 122.03(13)
C17 C15 P3 115.59(14)
O4 C16 C23 121.90(16)
O4 C16 P3 119.16(13)
C23 C16 P3 118.91(13)
C18 C17 C22 119.45(17)
C18 C17 C15 118.54(17)
C22 C17 C15 122.02(17)
C19 C18 C17 120.2(2)
C20 C19 C18 120.1(2)
C19 C20 C21 120.30(19)
C20 C21 C22 120.1(2)
C17 C22 C21 119.92(19)
C24 C23 C28 119.23(17)
C24 C23 C16 122.48(16)
C28 C23 C16 118.29(16)
C25 C24 C23 120.26(19)
C26 C25 C24 119.7(2)
C25 C26 C27 120.66(19)
C28 C27 C26 119.60(19)
C27 C28 C23 120.49(19)
O5 C29 C31 121.98(16)
O5 C29 P4 120.60(14)
C31 C29 P4 117.37(12)
O6 C30 C37 122.50(15)
O6 C30 P4 120.37(13)
C37 C30 P4 117.08(13)
C32 C31 C36 119.19(17)
C32 C31 C29 122.15(16)
C36 C31 C29 118.66(16)
C33 C32 C31 120.42(18)
C32 C33 C34 119.81(19)
C35 C34 C33 120.31(19)
C36 C35 C34 120.07(18)
C35 C36 C31 120.18(18)
C42 C37 C38 119.45(17)
C42 C37 C30 122.40(16)
C38 C37 C30 118.15(16)
C39 C38 C37 120.19(18)
C40 C39 C38 119.98(19)
C39 C40 C41 120.38(18)
C40 C41 C42 120.07(19)
C41 C42 C37 119.92(18)
O7 C44 C43 109.38(18)
O7 C45 C46 109.72(19)

loop_
_geom_bond_atom_site_label_1
_geom_bond_atom_site_label_2
_geom_bond_distance
P1 P2 2.1759(8)
P1 P4 2.1819(15)
P1 P3 2.1819(9)
P2 C2 1.886(2)
P2 C1 1.8928(17)
P3 C16 1.8995(18)
P3 C15 1.904(2)
P4 C30 1.8874(17)
P4 C29 1.906(2)
O1 C1 1.214(2)
O2 C2 1.221(2)
O3 C15 1.208(2)
O4 C16 1.214(2)
O5 C29 1.216(2)
O6 C30 1.213(2)
O7 C45 1.412(3)
O7 C44 1.419(3)
C1 C3 1.493(2)
C2 C9 1.489(2)
C3 C4 1.388(3)
C3 C8 1.392(2)
C4 C5 1.389(3)
C5 C6 1.382(3)
C6 C7 1.373(3)
C7 C8 1.382(3)
C9 C10 1.393(3)
C9 C14 1.394(3)
C10 C11 1.381(3)
C11 C12 1.383(3)
C12 C13 1.378(3)
C13 C14 1.383(3)
C15 C17 1.492(2)
C16 C23 1.490(2)
C17 C18 1.389(3)
C17 C22 1.389(3)
C18 C19 1.386(3)
C19 C20 1.377(3)
C20 C21 1.376(3)
C21 C22 1.390(3)
C23 C24 1.389(3)
C23 C28 1.394(3)
C24 C25 1.386(3)
C25 C26 1.380(3)
C26 C27 1.382(3)
C27 C28 1.381(3)
C29 C31 1.479(3)
C30 C37 1.494(2)
C31 C32 1.394(2)
C31 C36 1.398(3)
C32 C33 1.383(3)
C33 C34 1.386(3)
C34 C35 1.385(3)
C35 C36 1.381(3)
C37 C42 1.391(3)
C37 C38 1.392(2)
C38 C39 1.380(3)
C39 C40 1.379(3)
C40 C41 1.379(3)
C41 C42 1.384(3)
C43 C44 1.503(3)
C45 C46 1.490(4)
